data_4075775
loop_
_publ_author_name
'Tanaka, Shukichi'
'Dubs, Christian'
'Inagaki, Akiko'
'Akita, Munetaka'

_publ_section_title
;
 Polynuclear Rhodium Complexes with Dinucleating PNNP Ligand:&#x00A0;
 Dynamic and Diverse M&#x00B7;&#x00B7;&#x00B7;M Interactions in
 [(\m-X)Rh2(PNNP)(CO)2]n+and [(\m4-X)Rh4(PNNP)2(CO)4]n+[X = H, O,
 C&#x22EE;C&#x2212;R, R&#x2212;C&#x22EE;C&#x2212;R, C&#x22EE;C, CHCH2,
 SMe2;n= 0, 1:&#x00A0; PNNP = 3,5-bis(diphenylphosphinomethyl)pyrazolato]
;
_journal_issue 1
_journal_name_full Organometallics
_journal_page_first 163
_journal_paper_doi 10.1021/om049427v
_journal_volume 24
_journal_year 2005
_chemical_formula_moiety 'C95 H77 B N4 O4 P4 Rh4 '
_chemical_formula_sum 'C95 H77 B N4 O4 P4 Rh4'
_chemical_formula_weight 1885.00
_space_group_IT_number 14
_symmetry_cell_setting monoclinic
_symmetry_Int_Tables_number 14
_symmetry_space_group_name_Hall '-P 2yab'
_symmetry_space_group_name_H-M 'P 1 21/a 1'
_cell_angle_alpha 90
_cell_angle_beta 90.846(1)
_cell_angle_gamma 90
_cell_formula_units_Z 4
_cell_length_a 17.9746(3)
_cell_length_b 27.7046(6)
_cell_length_c 16.6001(3)
_cell_measurement_reflns_used 57193
_cell_measurement_temperature 213.2
_cell_measurement_theta_max 27.5
_cell_measurement_theta_min 0.7
_cell_volume 8265.6(3)
_computing_cell_refinement PROCESS-AUTO
_computing_data_collection PROCESS-AUTO
_computing_data_reduction 'teXsan Ver. 1.11'
_computing_publication_material 'teXsan Ver. 1.11'
_computing_structure_refinement SHELXL97
_computing_structure_solution SHELXS86
_diffrn_detector_area_resol_mean 10.00
_diffrn_measurement_device_type 'Rigaku RAXIS-IV Imaging Plate'
_diffrn_measurement_method \w
_diffrn_radiation_type 'Mo K\a'
_diffrn_radiation_wavelength 0.7107
_diffrn_reflns_av_R_equivalents 0.000
_diffrn_reflns_limit_h_max 23
_diffrn_reflns_limit_h_min 0
_diffrn_reflns_limit_k_max 35
_diffrn_reflns_limit_k_min 0
_diffrn_reflns_limit_l_max 21
_diffrn_reflns_limit_l_min -21
_diffrn_reflns_number 62092
_diffrn_reflns_theta_max 27.48
_exptl_absorpt_coefficient_mu 0.915
_exptl_absorpt_correction_T_max 0.913
_exptl_absorpt_correction_T_min 0.691
_exptl_absorpt_correction_type multi-scan
_exptl_absorpt_process_details '(Higashi, 1995)'
_exptl_crystal_colour unknown
_exptl_crystal_density_diffrn 1.515
_exptl_crystal_density_method 'not measured'
_exptl_crystal_description unknown
_exptl_crystal_size_max 0.100
_exptl_crystal_size_mid 0.100
_exptl_crystal_size_min 0.100
_refine_diff_density_max 0.45
_refine_diff_density_min -1.20
_refine_ls_extinction_coef 0.0000
_refine_ls_extinction_expression Fc^*^=kFc[1+0.001xFc^2^\l^3^/sin(2\q)]^-1/4^
_refine_ls_extinction_method SHELXL
_refine_ls_goodness_of_fit_ref 0.687
_refine_ls_hydrogen_treatment noref
_refine_ls_number_parameters 1010
_refine_ls_number_reflns 11068
_refine_ls_R_factor_gt 0.0431
_refine_ls_shift/su_max 0.0060
_refine_ls_structure_factor_coef Fsqd
_refine_ls_weighting_details 'w = 1/[\s^2^(Fo^2^) + (0.1000P)^2^+0.0000P] where P=(Fo^2^+2Fc^2^)/3'
_refine_ls_weighting_scheme calc
_refine_ls_wR_factor_ref 0.1270
_reflns_number_gt 11068
_reflns_number_total 17789
_reflns_threshold_expression >2.0sigma(I)
_cod_data_source_file om049427vsi20040726_024341.cif
_cod_data_source_block compound_8eBPh4
_cod_original_formula_sum 'C95 H77 B N4 O4 P4 Rh4 '
_cod_database_code 4075775

loop_
_symmetry_equiv_pos_as_xyz
x,y,z
1/2-x,1/2+y,-z
-x,-y,-z
1/2+x,1/2-y,z

loop_
_atom_site_label
_atom_site_type_symbol
_atom_site_fract_x
_atom_site_fract_y
_atom_site_fract_z
_atom_site_U_iso_or_equiv
_atom_site_adp_type
_atom_site_occupancy
_atom_site_calc_flag
Rh(1) Rh -0.08301(2) 0.38077(1) 0.25910(2) 0.02406(9) Uani 1.00 d
Rh(2) Rh -0.06601(2) 0.28726(1) 0.10329(2) 0.02738(9) Uani 1.00 d
Rh(3) Rh 0.01544(2) 0.29818(1) 0.25942(2) 0.02398(9) Uani 1.00 d
Rh(4) Rh 0.05108(2) 0.42537(2) 0.19118(3) 0.0319(1) Uani 1.00 d
P(1) P -0.17935(6) 0.40897(5) 0.33174(7) 0.0259(2) Uani 1.00 d
P(2) P -0.14469(7) 0.24117(5) 0.03165(8) 0.0321(3) Uani 1.00 d
P(3) P 0.07697(6) 0.25043(5) 0.34629(8) 0.0271(3) Uani 1.00 d
P(4) P 0.14154(7) 0.47872(5) 0.21092(9) 0.0343(3) Uani 1.00 d
O(01) O 0.0196(2) 0.4034(2) 0.3972(2) 0.046(1) Uani 1.00 d
O(02) O 0.0715(2) 0.2318(2) 0.0668(3) 0.055(1) Uani 1.00 d
O(03) O -0.1212(2) 0.2391(2) 0.2851(3) 0.0446(10) Uani 1.00 d
O(04) O -0.0541(3) 0.5018(2) 0.1370(4) 0.091(2) Uani 1.00 d
N(1) N -0.1703(2) 0.3560(1) 0.1886(2) 0.0252(8) Uani 1.00 d
N(2) N -0.1637(2) 0.3183(2) 0.1371(2) 0.0271(9) Uani 1.00 d
N(3) N 0.1169(2) 0.3327(2) 0.2617(2) 0.0273(9) Uani 1.00 d
N(4) N 0.1282(2) 0.3792(2) 0.2412(3) 0.0295(9) Uani 1.00 d
C(1) C -0.0124(2) 0.3532(2) 0.1663(3) 0.0238(9) Uani 1.00 d
C(01) C -0.0158(2) 0.3967(2) 0.3399(3) 0.034(1) Uani 1.00 d
C(2) C 0.0084(3) 0.3584(2) 0.0954(3) 0.033(1) Uani 1.00 d
C(02) C 0.0186(3) 0.2531(2) 0.0782(3) 0.037(1) Uani 1.00 d
C(3) C 0.0422(3) 0.3654(2) 0.0181(3) 0.035(1) Uani 1.00 d
C(03) C -0.0705(3) 0.2624(2) 0.2703(3) 0.034(1) Uani 1.00 d
C(4) C 0.1161(4) 0.3789(3) 0.0116(4) 0.066(2) Uani 1.00 d
C(04) C -0.0151(3) 0.4721(2) 0.1546(4) 0.053(2) Uani 1.00 d
C(5) C 0.1482(4) 0.3844(4) -0.0628(5) 0.092(3) Uani 1.00 d
C(6) C 0.1089(5) 0.3756(3) -0.1326(5) 0.082(3) Uani 1.00 d
C(7) C 0.0362(5) 0.3613(4) -0.1264(4) 0.081(3) Uani 1.00 d
C(8) C 0.0015(4) 0.3569(3) -0.0530(4) 0.057(2) Uani 1.00 d
C(9) C 0.1444(7) 0.3817(5) -0.2135(5) 0.144(5) Uani 1.00 d
C(11) C -0.2429(2) 0.3620(2) 0.2054(3) 0.0264(10) Uani 1.00 d
C(12) C -0.2845(2) 0.3285(2) 0.1619(3) 0.030(1) Uani 1.00 d
C(13) C -0.2325(2) 0.3010(2) 0.1203(3) 0.030(1) Uani 1.00 d
C(14) C -0.2620(3) 0.3995(2) 0.2651(3) 0.034(1) Uani 1.00 d
C(15) C -0.2382(3) 0.2551(2) 0.0720(4) 0.044(1) Uani 1.00 d
C(21) C 0.1788(2) 0.3158(2) 0.2985(3) 0.029(1) Uani 1.00 d
C(22) C 0.2312(3) 0.3527(2) 0.3018(3) 0.039(1) Uani 1.00 d
C(23) C 0.1975(3) 0.3921(2) 0.2648(3) 0.036(1) Uani 1.00 d
C(24) C 0.1769(3) 0.2649(2) 0.3277(3) 0.033(1) Uani 1.00 d
C(25) C 0.2217(3) 0.4424(2) 0.2470(4) 0.046(1) Uani 1.00 d
C(31) C -0.1990(3) 0.3725(2) 0.4208(3) 0.030(1) Uani 1.00 d
C(32) C -0.2470(3) 0.3865(2) 0.4812(3) 0.046(1) Uani 1.00 d
C(33) C -0.2651(4) 0.3542(3) 0.5429(4) 0.059(2) Uani 1.00 d
C(34) C -0.2350(4) 0.3088(3) 0.5443(4) 0.055(2) Uani 1.00 d
C(35) C -0.1862(4) 0.2950(2) 0.4864(4) 0.056(2) Uani 1.00 d
C(36) C -0.1675(3) 0.3269(2) 0.4253(4) 0.049(1) Uani 1.00 d
C(41) C -0.1852(3) 0.4716(2) 0.3621(3) 0.031(1) Uani 1.00 d
C(42) C -0.2536(3) 0.4931(2) 0.3791(3) 0.033(1) Uani 1.00 d
C(43) C -0.2569(3) 0.5405(2) 0.4067(3) 0.039(1) Uani 1.00 d
C(44) C -0.1928(4) 0.5662(2) 0.4185(4) 0.051(2) Uani 1.00 d
C(45) C -0.1244(3) 0.5458(2) 0.4003(5) 0.059(2) Uani 1.00 d
C(46) C -0.1202(3) 0.4992(2) 0.3709(4) 0.044(1) Uani 1.00 d
C(51) C -0.1401(3) 0.1755(2) 0.0364(3) 0.037(1) Uani 1.00 d
C(52) C -0.1489(4) 0.1451(3) -0.0281(4) 0.058(2) Uani 1.00 d
C(53) C -0.1460(5) 0.0957(3) -0.0189(5) 0.074(2) Uani 1.00 d
C(54) C -0.1363(4) 0.0760(3) 0.0568(5) 0.062(2) Uani 1.00 d
C(55) C -0.1254(4) 0.1054(3) 0.1209(5) 0.065(2) Uani 1.00 d
C(56) C -0.1266(4) 0.1552(3) 0.1128(4) 0.059(2) Uani 1.00 d
C(61) C -0.1479(3) 0.2582(2) -0.0739(3) 0.034(1) Uani 1.00 d
C(62) C -0.1992(3) 0.2917(3) -0.1030(5) 0.062(2) Uani 1.00 d
C(63) C -0.1988(5) 0.3059(3) -0.1834(5) 0.080(3) Uani 1.00 d
C(64) C -0.1470(4) 0.2863(3) -0.2353(4) 0.068(2) Uani 1.00 d
C(65) C -0.0948(4) 0.2555(3) -0.2064(4) 0.056(2) Uani 1.00 d
C(66) C -0.0939(3) 0.2412(2) -0.1263(4) 0.046(1) Uani 1.00 d
C(71) C 0.0627(3) 0.2643(2) 0.4517(3) 0.033(1) Uani 1.00 d
C(72) C 0.0041(3) 0.2435(2) 0.4934(4) 0.042(1) Uani 1.00 d
C(73) C -0.0083(3) 0.2543(3) 0.5735(4) 0.051(2) Uani 1.00 d
C(74) C 0.0360(4) 0.2870(3) 0.6127(4) 0.051(2) Uani 1.00 d
C(75) C 0.0939(4) 0.3091(3) 0.5723(4) 0.057(2) Uani 1.00 d
C(76) C 0.1072(3) 0.2981(2) 0.4919(4) 0.050(2) Uani 1.00 d
C(81) C 0.0667(3) 0.1853(2) 0.3388(3) 0.032(1) Uani 1.00 d
C(82) C 0.0801(3) 0.1537(2) 0.4031(4) 0.044(1) Uani 1.00 d
C(83) C 0.0703(3) 0.1035(2) 0.3912(4) 0.053(2) Uani 1.00 d
C(84) C 0.0471(3) 0.0865(2) 0.3170(5) 0.055(2) Uani 1.00 d
C(85) C 0.0338(3) 0.1171(2) 0.2543(4) 0.050(2) Uani 1.00 d
C(86) C 0.0426(3) 0.1668(2) 0.2651(4) 0.038(1) Uani 1.00 d
C(91) C 0.1206(3) 0.5224(2) 0.2896(3) 0.038(1) Uani 1.00 d
C(92) C 0.1042(4) 0.5696(3) 0.2704(4) 0.055(2) Uani 1.00 d
C(93) C 0.0819(4) 0.6016(3) 0.3298(5) 0.066(2) Uani 1.00 d
C(94) C 0.0763(4) 0.5872(3) 0.4077(5) 0.070(2) Uani 1.00 d
C(95) C 0.0924(4) 0.5400(4) 0.4277(4) 0.075(2) Uani 1.00 d
C(96) C 0.1151(4) 0.5073(3) 0.3689(4) 0.053(2) Uani 1.00 d
C(101) C 0.1788(3) 0.5158(2) 0.1303(3) 0.038(1) Uani 1.00 d
C(102) C 0.2451(3) 0.5404(3) 0.1429(4) 0.050(2) Uani 1.00 d
C(103) C 0.2713(3) 0.5719(3) 0.0843(5) 0.057(2) Uani 1.00 d
C(104) C 0.2318(4) 0.5790(3) 0.0142(4) 0.061(2) Uani 1.00 d
C(105) C 0.1680(5) 0.5545(3) 0.0008(5) 0.080(3) Uani 1.00 d
C(106) C 0.1417(4) 0.5222(3) 0.0579(4) 0.062(2) Uani 1.00 d
C(111) C -0.0693(3) 0.1191(2) 0.6573(3) 0.037(1) Uani 1.00 d
C(112) C -0.1280(3) 0.1479(2) 0.6871(4) 0.046(1) Uani 1.00 d
C(113) C -0.1802(3) 0.1709(2) 0.6374(5) 0.057(2) Uani 1.00 d
C(114) C -0.1754(4) 0.1669(3) 0.5540(5) 0.061(2) Uani 1.00 d
C(115) C -0.1179(4) 0.1408(3) 0.5222(4) 0.055(2) Uani 1.00 d
C(116) C -0.0664(3) 0.1177(2) 0.5729(4) 0.042(1) Uani 1.00 d
C(121) C 0.0525(3) 0.0617(2) 0.6700(3) 0.037(1) Uani 1.00 d
C(122) C 0.1283(3) 0.0687(2) 0.6801(4) 0.048(1) Uani 1.00 d
C(123) C 0.1814(3) 0.0414(3) 0.6409(4) 0.058(2) Uani 1.00 d
C(124) C 0.1589(4) 0.0041(3) 0.5890(4) 0.063(2) Uani 1.00 d
C(125) C 0.0844(4) -0.0041(3) 0.5766(4) 0.058(2) Uani 1.00 d
C(126) C 0.0313(3) 0.0246(2) 0.6173(4) 0.048(1) Uani 1.00 d
C(131) C 0.0285(3) 0.1332(2) 0.7756(4) 0.047(2) Uani 1.00 d
C(132) C 0.0328(4) 0.1325(3) 0.8601(4) 0.055(2) Uani 1.00 d
C(133) C 0.0693(4) 0.1671(3) 0.9056(5) 0.074(3) Uani 1.00 d
C(134) C 0.1009(4) 0.2052(3) 0.8671(7) 0.084(3) Uani 1.00 d
C(135) C 0.0994(4) 0.2086(3) 0.7835(7) 0.082(3) Uani 1.00 d
C(136) C 0.0624(4) 0.1727(3) 0.7386(5) 0.063(2) Uani 1.00 d
C(141) C -0.0542(3) 0.0520(2) 0.7750(3) 0.040(1) Uani 1.00 d
C(142) C -0.0134(3) 0.0218(2) 0.8271(4) 0.048(1) Uani 1.00 d
C(143) C -0.0473(5) -0.0122(3) 0.8779(4) 0.064(2) Uani 1.00 d
C(144) C -0.1238(5) -0.0179(3) 0.8771(4) 0.061(2) Uani 1.00 d
C(145) C -0.1658(4) 0.0103(3) 0.8259(4) 0.058(2) Uani 1.00 d
C(146) C -0.1312(3) 0.0441(2) 0.7768(4) 0.046(1) Uani 1.00 d
B(1) B -0.0120(3) 0.0915(2) 0.7188(4) 0.035(1) Uani 1.00 d
H(1) H 0.1449 0.3854 0.0593 0.0818 Uiso 1.00 calc
H(2) H 0.1990 0.3950 -0.0665 0.1079 Uiso 1.00 calc
H(3) H 0.0073 0.3540 -0.1737 0.0933 Uiso 1.00 calc
H(4) H -0.0505 0.3478 -0.0517 0.0669 Uiso 1.00 calc
H(5A) H 0.1680 0.3521 -0.2288 0.1442 Uiso 1.00 calc
H(5B) H 0.1809 0.4069 -0.2105 0.1442 Uiso 1.00 calc
H(5C) H 0.1069 0.3900 -0.2529 0.1442 Uiso 1.00 calc
H(6) H -0.3378 0.3247 0.1611 0.0359 Uiso 1.00 calc
H(7) H -0.3038 0.3895 0.2966 0.0415 Uiso 1.00 calc
H(8) H -0.2755 0.4293 0.2388 0.0415 Uiso 1.00 calc
H(9) H -0.2736 0.2579 0.0300 0.0521 Uiso 1.00 calc
H(10) H -0.2536 0.2288 0.1071 0.0521 Uiso 1.00 calc
H(11) H 0.2800 0.3513 0.3261 0.0460 Uiso 1.00 calc
H(12) H 0.2063 0.2608 0.3753 0.0414 Uiso 1.00 calc
H(13) H 0.1965 0.2432 0.2871 0.0414 Uiso 1.00 calc
H(14) H 0.2591 0.4420 0.2070 0.0565 Uiso 1.00 calc
H(15) H 0.2420 0.4568 0.2949 0.0565 Uiso 1.00 calc
H(16) H -0.2671 0.4190 0.4814 0.0547 Uiso 1.00 calc
H(17) H -0.2995 0.3637 0.5848 0.0694 Uiso 1.00 calc
H(18) H -0.2481 0.2861 0.5853 0.0663 Uiso 1.00 calc
H(19) H -0.1653 0.2631 0.4881 0.0666 Uiso 1.00 calc
H(20) H -0.1322 0.3167 0.3852 0.0594 Uiso 1.00 calc
H(21) H -0.2991 0.4746 0.3718 0.0405 Uiso 1.00 calc
H(22) H -0.3039 0.5554 0.4174 0.0465 Uiso 1.00 calc
H(23) H -0.1950 0.5983 0.4406 0.0578 Uiso 1.00 calc
H(24) H -0.0796 0.5648 0.4062 0.0688 Uiso 1.00 calc
H(25) H -0.0726 0.4857 0.3582 0.0517 Uiso 1.00 calc
H(26) H -0.1572 0.1588 -0.0813 0.0704 Uiso 1.00 calc
H(27) H -0.1498 0.0755 -0.0662 0.0877 Uiso 1.00 calc
H(28) H -0.1383 0.0415 0.0639 0.0750 Uiso 1.00 calc
H(29) H -0.1162 0.0908 0.1729 0.0782 Uiso 1.00 calc
H(30) H -0.1189 0.1757 0.1595 0.0708 Uiso 1.00 calc
H(31) H -0.2347 0.3055 -0.0666 0.0723 Uiso 1.00 calc
H(32) H -0.2340 0.3303 -0.2022 0.0952 Uiso 1.00 calc
H(33) H -0.1490 0.2946 -0.2911 0.0822 Uiso 1.00 calc
H(34) H -0.0568 0.2428 -0.2418 0.0679 Uiso 1.00 calc
H(35) H -0.0561 0.2191 -0.1066 0.0548 Uiso 1.00 calc
H(36) H -0.0286 0.2218 0.4647 0.0503 Uiso 1.00 calc
H(37) H -0.0494 0.2391 0.6011 0.0613 Uiso 1.00 calc
H(38) H 0.0280 0.2950 0.6686 0.0601 Uiso 1.00 calc
H(39) H 0.1250 0.3322 0.5998 0.0690 Uiso 1.00 calc
H(40) H 0.1477 0.3138 0.4645 0.0600 Uiso 1.00 calc
H(41) H 0.0962 0.1667 0.4553 0.0533 Uiso 1.00 calc
H(42) H 0.0812 0.0812 0.4358 0.0624 Uiso 1.00 calc
H(43) H 0.0405 0.0521 0.3089 0.0716 Uiso 1.00 calc
H(44) H 0.0184 0.1042 0.2019 0.0572 Uiso 1.00 calc
H(45) H 0.0310 0.1888 0.2201 0.0462 Uiso 1.00 calc
H(46) H 0.1087 0.5807 0.2160 0.0669 Uiso 1.00 calc
H(47) H 0.0684 0.6344 0.3151 0.0777 Uiso 1.00 calc
H(48) H 0.0635 0.6110 0.4497 0.0835 Uiso 1.00 calc
H(49) H 0.0872 0.5296 0.4830 0.0911 Uiso 1.00 calc
H(50) H 0.1275 0.4744 0.3840 0.0656 Uiso 1.00 calc
H(51) H 0.2734 0.5350 0.1926 0.0612 Uiso 1.00 calc
H(52) H 0.3172 0.5896 0.0953 0.0714 Uiso 1.00 calc
H(53) H 0.2510 0.6009 -0.0269 0.0716 Uiso 1.00 calc
H(54) H 0.1395 0.5597 -0.0498 0.0953 Uiso 1.00 calc
H(55) H 0.0949 0.5051 0.0479 0.0721 Uiso 1.00 calc
H(56) H -0.1316 0.1523 0.7453 0.0569 Uiso 1.00 calc
H(57) H -0.2208 0.1892 0.6606 0.0675 Uiso 1.00 calc
H(58) H -0.2110 0.1826 0.5195 0.0735 Uiso 1.00 calc
H(59) H -0.1136 0.1380 0.4647 0.0675 Uiso 1.00 calc
H(60) H -0.0262 0.0999 0.5484 0.0507 Uiso 1.00 calc
H(61) H 0.1453 0.0944 0.7167 0.0599 Uiso 1.00 calc
H(62) H 0.2333 0.0470 0.6496 0.0714 Uiso 1.00 calc
H(63) H 0.1953 -0.0147 0.5612 0.0738 Uiso 1.00 calc
H(64) H 0.0683 -0.0295 0.5398 0.0716 Uiso 1.00 calc
H(65) H -0.0216 0.0178 0.6087 0.0578 Uiso 1.00 calc
H(66) H 0.0083 0.1060 0.8877 0.0671 Uiso 1.00 calc
H(67) H 0.0700 0.1635 0.9642 0.0839 Uiso 1.00 calc
H(68) H 0.1253 0.2289 0.8997 0.0973 Uiso 1.00 calc
H(69) H 0.1236 0.2352 0.7605 0.0992 Uiso 1.00 calc
H(70) H 0.0592 0.1759 0.6810 0.0757 Uiso 1.00 calc
H(71) H 0.0407 0.0254 0.8307 0.0605 Uiso 1.00 calc
H(72) H -0.0163 -0.0314 0.9139 0.0816 Uiso 1.00 calc
H(73) H -0.1469 -0.0414 0.9120 0.0708 Uiso 1.00 calc
H(74) H -0.2194 0.0071 0.8242 0.0697 Uiso 1.00 calc
H(75) H -0.1624 0.0635 0.7415 0.0571 Uiso 1.00 calc

loop_
_atom_site_aniso_label
_atom_site_aniso_U_11
_atom_site_aniso_U_22
_atom_site_aniso_U_33
_atom_site_aniso_U_12
_atom_site_aniso_U_13
_atom_site_aniso_U_23
Rh(1) 0.0230(2) 0.0223(2) 0.0269(2) 0.0004(1) 0.0020(1) -0.0041(2)
Rh(2) 0.0230(2) 0.0289(2) 0.0303(2) -0.0030(1) 0.0031(1) -0.0103(2)
Rh(3) 0.0239(2) 0.0199(2) 0.0282(2) -0.0017(1) 0.0020(1) -0.0014(2)
Rh(4) 0.0295(2) 0.0243(2) 0.0417(2) -0.0064(2) -0.0046(2) 0.0039(2)
P(1) 0.0261(5) 0.0235(7) 0.0283(6) 0.0035(5) 0.0032(5) -0.0032(5)
P(2) 0.0280(6) 0.0336(8) 0.0348(7) -0.0047(5) 0.0027(5) -0.0151(6)
P(3) 0.0280(6) 0.0209(7) 0.0323(6) 0.0010(5) 0.0021(5) 0.0017(5)
P(4) 0.0325(6) 0.0262(7) 0.0441(8) -0.0095(5) -0.0016(6) 0.0009(6)
O(01) 0.038(2) 0.064(3) 0.036(2) -0.001(2) -0.014(2) -0.015(2)
O(02) 0.037(2) 0.065(3) 0.062(3) 0.019(2) 0.002(2) -0.024(2)
O(03) 0.037(2) 0.042(3) 0.055(2) -0.019(2) 0.009(2) 0.001(2)
O(04) 0.071(3) 0.049(3) 0.151(6) 0.013(3) -0.042(4) 0.030(4)
N(1) 0.025(2) 0.021(2) 0.029(2) 0.000(2) 0.002(2) -0.005(2)
N(2) 0.023(2) 0.030(2) 0.029(2) -0.005(2) 0.003(2) -0.010(2)
N(3) 0.023(2) 0.024(2) 0.035(2) -0.003(2) -0.003(2) 0.002(2)
N(4) 0.018(2) 0.027(2) 0.043(2) -0.006(2) -0.002(2) 0.001(2)
C(1) 0.025(2) 0.015(2) 0.031(3) -0.003(2) 0.005(2) -0.004(2)
C(01) 0.023(2) 0.030(3) 0.048(3) 0.003(2) 0.009(2) -0.001(2)
C(2) 0.028(2) 0.034(3) 0.036(3) 0.003(2) 0.004(2) 0.001(2)
C(02) 0.036(3) 0.042(3) 0.032(3) -0.012(2) -0.001(2) -0.008(2)
C(3) 0.041(3) 0.036(3) 0.029(3) -0.003(2) 0.012(2) 0.002(2)
C(03) 0.038(3) 0.030(3) 0.035(3) 0.003(2) -0.001(2) -0.006(2)
C(4) 0.051(3) 0.102(7) 0.046(4) -0.027(4) 0.012(3) -0.020(4)
C(04) 0.050(3) 0.038(4) 0.072(4) -0.012(3) -0.015(3) 0.006(3)
C(5) 0.062(4) 0.143(10) 0.073(6) -0.032(5) 0.035(4) -0.020(6)
C(6) 0.111(6) 0.089(7) 0.046(4) -0.032(5) 0.041(4) -0.011(4)
C(7) 0.116(7) 0.096(7) 0.032(3) -0.030(5) 0.001(4) 0.004(4)
C(8) 0.065(4) 0.073(5) 0.033(3) -0.019(4) -0.004(3) 0.007(3)
C(9) 0.18(1) 0.19(1) 0.062(6) -0.05(1) 0.072(7) -0.008(7)
C(11) 0.024(2) 0.028(3) 0.027(2) 0.000(2) 0.004(2) -0.001(2)
C(12) 0.026(2) 0.035(3) 0.029(2) -0.002(2) 0.005(2) -0.004(2)
C(13) 0.021(2) 0.035(3) 0.033(3) -0.009(2) 0.008(2) -0.010(2)
C(14) 0.033(2) 0.028(3) 0.041(3) 0.005(2) 0.003(2) -0.003(2)
C(15) 0.030(2) 0.051(4) 0.051(3) -0.011(2) 0.010(2) -0.023(3)
C(21) 0.023(2) 0.030(3) 0.034(3) -0.001(2) 0.001(2) 0.003(2)
C(22) 0.023(2) 0.043(3) 0.051(3) -0.005(2) -0.005(2) 0.005(3)
C(23) 0.033(2) 0.028(3) 0.048(3) -0.004(2) -0.002(2) 0.002(2)
C(24) 0.026(2) 0.035(3) 0.040(3) 0.006(2) 0.007(2) 0.005(2)
C(25) 0.036(3) 0.030(3) 0.072(4) -0.014(2) -0.007(3) 0.004(3)
C(31) 0.029(2) 0.023(3) 0.038(3) 0.002(2) -0.002(2) -0.003(2)
C(32) 0.064(4) 0.038(4) 0.037(3) 0.013(3) 0.019(3) 0.003(3)
C(33) 0.077(4) 0.063(5) 0.038(3) 0.000(4) 0.024(3) 0.014(3)
C(34) 0.063(4) 0.051(4) 0.052(4) -0.006(3) -0.001(3) 0.016(3)
C(35) 0.066(4) 0.040(4) 0.062(4) 0.006(3) 0.011(3) 0.015(3)
C(36) 0.059(4) 0.034(4) 0.055(4) 0.009(3) 0.012(3) 0.003(3)
C(41) 0.043(3) 0.022(3) 0.028(2) 0.004(2) 0.004(2) -0.001(2)
C(42) 0.035(2) 0.029(3) 0.035(3) 0.005(2) 0.001(2) -0.004(2)
C(43) 0.050(3) 0.024(3) 0.044(3) 0.012(2) 0.004(2) -0.004(2)
C(44) 0.059(3) 0.020(3) 0.074(4) 0.003(3) 0.002(3) -0.007(3)
C(45) 0.051(3) 0.029(4) 0.098(6) -0.009(3) 0.002(4) -0.001(4)
C(46) 0.043(3) 0.025(3) 0.065(4) 0.003(2) 0.013(3) -0.004(3)
C(51) 0.035(3) 0.040(3) 0.037(3) -0.003(2) 0.001(2) -0.009(2)
C(52) 0.099(5) 0.042(4) 0.032(3) -0.007(4) 0.004(3) -0.014(3)
C(53) 0.118(6) 0.042(4) 0.062(5) -0.009(4) 0.016(4) -0.020(4)
C(54) 0.064(4) 0.037(4) 0.086(5) -0.010(3) 0.009(4) -0.009(4)
C(55) 0.076(5) 0.048(4) 0.069(5) -0.018(4) -0.008(4) 0.006(4)
C(56) 0.073(4) 0.046(4) 0.056(4) -0.024(3) -0.008(3) -0.008(3)
C(61) 0.028(2) 0.034(3) 0.041(3) 0.001(2) -0.005(2) -0.008(2)
C(62) 0.043(3) 0.068(5) 0.075(5) 0.019(3) -0.005(3) -0.008(4)
C(63) 0.072(5) 0.089(7) 0.077(6) 0.016(5) -0.022(4) 0.026(5)
C(64) 0.078(5) 0.074(6) 0.053(4) -0.015(4) -0.015(4) 0.014(4)
C(65) 0.076(4) 0.051(4) 0.042(3) -0.003(3) 0.010(3) -0.006(3)
C(66) 0.053(3) 0.048(4) 0.039(3) 0.015(3) 0.004(3) -0.008(3)
C(71) 0.038(2) 0.024(3) 0.037(3) 0.003(2) -0.001(2) 0.000(2)
C(72) 0.045(3) 0.036(3) 0.044(3) -0.006(2) 0.004(2) -0.004(3)
C(73) 0.057(3) 0.055(4) 0.041(3) -0.011(3) 0.016(3) 0.001(3)
C(74) 0.073(4) 0.048(4) 0.032(3) 0.004(3) 0.009(3) -0.008(3)
C(75) 0.077(4) 0.057(5) 0.038(3) -0.023(4) 0.001(3) -0.011(3)
C(76) 0.062(4) 0.048(4) 0.041(3) -0.023(3) 0.011(3) -0.006(3)
C(81) 0.031(2) 0.025(3) 0.042(3) 0.003(2) 0.010(2) 0.003(2)
C(82) 0.046(3) 0.036(3) 0.051(3) 0.010(2) 0.010(3) 0.004(3)
C(83) 0.057(4) 0.029(3) 0.076(5) 0.008(3) 0.026(3) 0.014(3)
C(84) 0.045(3) 0.025(3) 0.096(5) -0.002(2) 0.025(3) -0.008(3)
C(85) 0.052(3) 0.028(3) 0.071(4) -0.004(3) 0.009(3) -0.008(3)
C(86) 0.038(3) 0.024(3) 0.051(3) 0.004(2) 0.009(2) -0.006(2)
C(91) 0.042(3) 0.037(3) 0.036(3) -0.012(2) 0.000(2) 0.002(2)
C(92) 0.066(4) 0.046(4) 0.052(4) 0.002(3) 0.013(3) 0.004(3)
C(93) 0.088(5) 0.045(4) 0.066(5) 0.003(4) 0.020(4) -0.011(4)
C(94) 0.058(4) 0.082(6) 0.071(5) -0.008(4) 0.003(4) -0.029(5)
C(95) 0.085(5) 0.106(7) 0.033(3) -0.023(5) -0.003(3) -0.013(4)
C(96) 0.061(4) 0.050(4) 0.047(3) -0.017(3) -0.004(3) -0.002(3)
C(101) 0.037(3) 0.030(3) 0.047(3) -0.008(2) 0.007(2) -0.006(3)
C(102) 0.047(3) 0.052(4) 0.052(4) -0.017(3) 0.009(3) 0.002(3)
C(103) 0.054(3) 0.043(4) 0.073(5) -0.017(3) 0.019(3) 0.005(3)
C(104) 0.083(5) 0.052(4) 0.050(4) -0.014(4) 0.027(4) 0.010(3)
C(105) 0.102(6) 0.086(7) 0.052(4) -0.033(5) 0.001(4) 0.021(4)
C(106) 0.067(4) 0.069(5) 0.049(4) -0.033(4) -0.004(3) 0.011(4)
C(111) 0.045(3) 0.023(3) 0.043(3) -0.008(2) 0.000(2) 0.001(2)
C(112) 0.042(3) 0.035(3) 0.060(4) 0.003(2) -0.003(3) -0.002(3)
C(113) 0.047(3) 0.030(4) 0.094(6) 0.000(3) -0.004(3) 0.000(4)
C(114) 0.047(3) 0.041(4) 0.093(6) -0.013(3) -0.025(4) 0.021(4)
C(115) 0.058(4) 0.048(4) 0.060(4) -0.023(3) -0.020(3) 0.020(3)
C(116) 0.045(3) 0.032(3) 0.048(3) -0.013(2) -0.002(3) 0.004(3)
C(121) 0.045(3) 0.034(3) 0.032(3) 0.007(2) 0.005(2) 0.007(2)
C(122) 0.044(3) 0.054(4) 0.046(3) 0.012(3) 0.010(3) 0.007(3)
C(123) 0.045(3) 0.072(5) 0.057(4) 0.022(3) 0.014(3) 0.021(4)
C(124) 0.074(4) 0.067(5) 0.048(4) 0.032(4) 0.021(3) 0.008(4)
C(125) 0.094(5) 0.038(4) 0.042(3) 0.012(4) 0.016(3) 0.002(3)
C(126) 0.063(4) 0.035(4) 0.047(3) 0.000(3) 0.011(3) 0.003(3)
C(131) 0.033(3) 0.041(4) 0.068(4) 0.006(2) -0.010(3) -0.013(3)
C(132) 0.055(4) 0.046(4) 0.063(4) 0.015(3) -0.013(3) -0.024(3)
C(133) 0.069(5) 0.065(5) 0.088(6) 0.029(4) -0.028(4) -0.039(5)
C(134) 0.055(4) 0.070(6) 0.126(8) 0.005(4) -0.040(5) -0.039(6)
C(135) 0.060(4) 0.049(5) 0.137(8) -0.003(4) -0.033(5) -0.006(5)
C(136) 0.054(4) 0.050(4) 0.085(5) -0.001(3) -0.026(4) -0.003(4)
C(141) 0.050(3) 0.035(3) 0.035(3) 0.001(2) 0.006(2) -0.011(2)
C(142) 0.063(4) 0.037(4) 0.046(3) 0.010(3) 0.013(3) 0.005(3)
C(143) 0.104(6) 0.045(4) 0.044(4) 0.014(4) 0.016(4) 0.001(3)
C(144) 0.097(5) 0.034(4) 0.053(4) -0.011(4) 0.031(4) -0.006(3)
C(145) 0.067(4) 0.051(4) 0.056(4) -0.022(3) 0.017(3) -0.019(3)
C(146) 0.056(3) 0.038(4) 0.044(3) -0.008(3) 0.010(3) -0.014(3)
B(1) 0.031(3) 0.031(3) 0.044(3) 0.003(2) -0.006(3) -0.006(3)

loop_
_atom_type_symbol
_atom_type_description
_atom_type_scat_dispersion_real
_atom_type_scat_dispersion_imag
_atom_type_scat_source
C C 0.003 0.002
;International Tables for Crystallography
(1992, Vol. C, Tables 4.2.6.8 and 6.1.1.4)
;
H H 0.000 0.000
;International Tables for Crystallography
(1992, Vol. C, Table 6.1.1.4)
;
O O 0.011 0.006
;International Tables for Crystallography
(1992, Vol. C, Tables 4.2.6.8 and 6.1.1.4)
;
N N 0.006 0.003
;International Tables for Crystallography
(1992, Vol. C, Tables 4.2.6.8 and 6.1.1.4)
;
B B 0.001 0.001
;International Tables for Crystallography
(1992, Vol. C, Tables 4.2.6.8 and 6.1.1.4)
;
P P 0.102 0.094
;International Tables for Crystallography
(1992, Vol. C, Tables 4.2.6.8 and 6.1.1.4)
;
Rh Rh -1.118 0.919
;International Tables for Crystallography
(1992, Vol. C, Tables 4.2.6.8 and 6.1.1.4)
;

loop_
_geom_angle_atom_site_label_1
_geom_angle_atom_site_label_2
_geom_angle_atom_site_label_3
_geom_angle
_geom_angle_publ_flag
Rh(3) Rh(1) Rh(4) 80.13(2) yes
Rh(3) Rh(1) P(1) 138.14(4) yes
Rh(3) Rh(1) N(1) 101.4(1) yes
Rh(3) Rh(1) C(1) 49.7(1) yes
Rh(3) Rh(1) C(01) 78.1(2) yes
Rh(4) Rh(1) P(1) 134.05(4) yes
Rh(4) Rh(1) N(1) 122.9(1) yes
Rh(4) Rh(1) C(1) 51.7(1) yes
Rh(4) Rh(1) C(01) 69.4(2) yes
P(1) Rh(1) N(1) 80.5(1) yes
P(1) Rh(1) C(1) 165.5(1) yes
P(1) Rh(1) C(01) 91.6(2) yes
N(1) Rh(1) C(1) 85.8(2) yes
N(1) Rh(1) C(01) 167.7(2) yes
C(1) Rh(1) C(01) 102.6(2) yes
Rh(3) Rh(2) P(2) 145.24(4) yes
Rh(3) Rh(2) N(2) 97.6(1) yes
Rh(3) Rh(2) C(1) 47.8(1) yes
Rh(3) Rh(2) C(2) 72.2(1) yes
Rh(3) Rh(2) C(02) 81.5(2) yes
P(2) Rh(2) N(2) 81.2(1) yes
P(2) Rh(2) C(1) 161.8(1) yes
P(2) Rh(2) C(2) 142.5(1) yes
P(2) Rh(2) C(02) 96.0(2) yes
N(2) Rh(2) C(1) 84.1(2) yes
N(2) Rh(2) C(2) 98.8(2) yes
N(2) Rh(2) C(02) 173.7(2) yes
C(1) Rh(2) C(2) 30.8(2) yes
C(1) Rh(2) C(02) 99.7(2) yes
C(2) Rh(2) C(02) 86.9(2) yes
Rh(1) Rh(3) Rh(2) 77.62(1) yes
Rh(1) Rh(3) P(3) 139.95(4) yes
Rh(1) Rh(3) N(3) 100.0(1) yes
Rh(1) Rh(3) C(1) 47.5(1) yes
Rh(1) Rh(3) C(03) 85.0(2) yes
Rh(2) Rh(3) P(3) 137.23(4) yes
Rh(2) Rh(3) N(3) 119.2(1) yes
Rh(2) Rh(3) C(1) 50.3(1) yes
Rh(2) Rh(3) C(03) 68.2(2) yes
P(3) Rh(3) N(3) 80.4(1) yes
P(3) Rh(3) C(1) 163.3(1) yes
P(3) Rh(3) C(03) 91.5(2) yes
N(3) Rh(3) C(1) 83.3(2) yes
N(3) Rh(3) C(03) 171.7(2) yes
C(1) Rh(3) C(03) 104.9(2) yes
Rh(1) Rh(4) P(4) 145.55(4) yes
Rh(1) Rh(4) N(4) 97.8(1) yes
Rh(1) Rh(4) C(1) 46.3(1) yes
Rh(1) Rh(4) C(04) 83.9(2) yes
P(4) Rh(4) N(4) 82.3(1) yes
P(4) Rh(4) C(1) 162.1(1) yes
P(4) Rh(4) C(04) 92.7(2) yes
N(4) Rh(4) C(1) 82.2(2) yes
N(4) Rh(4) C(04) 173.5(2) yes
C(1) Rh(4) C(04) 103.4(2) yes
Rh(1) P(1) C(14) 104.2(2) yes
Rh(1) P(1) C(31) 113.5(2) yes
Rh(1) P(1) C(41) 121.8(2) yes
C(14) P(1) C(31) 103.9(2) yes
C(14) P(1) C(41) 104.6(2) yes
C(31) P(1) C(41) 107.0(2) yes
Rh(2) P(2) C(15) 105.0(2) yes
Rh(2) P(2) C(51) 121.3(2) yes
Rh(2) P(2) C(61) 112.1(2) yes
C(15) P(2) C(51) 103.4(3) yes
C(15) P(2) C(61) 106.2(2) yes
C(51) P(2) C(61) 107.6(3) yes
Rh(3) P(3) C(24) 103.5(2) yes
Rh(3) P(3) C(71) 114.9(2) yes
Rh(3) P(3) C(81) 119.6(2) yes
C(24) P(3) C(71) 105.3(2) yes
C(24) P(3) C(81) 107.3(2) yes
C(71) P(3) C(81) 105.1(2) yes
Rh(4) P(4) C(25) 104.6(2) yes
Rh(4) P(4) C(91) 112.9(2) yes
Rh(4) P(4) C(101) 122.9(2) yes
C(25) P(4) C(91) 107.3(3) yes
C(25) P(4) C(101) 104.5(3) yes
C(91) P(4) C(101) 103.5(3) yes
Rh(1) N(1) N(2) 122.8(3) yes
Rh(1) N(1) C(11) 124.8(3) yes
N(2) N(1) C(11) 108.7(4) yes
Rh(2) N(2) N(1) 125.6(3) yes
Rh(2) N(2) C(13) 125.6(3) yes
N(1) N(2) C(13) 108.4(4) yes
Rh(3) N(3) N(4) 125.2(3) yes
Rh(3) N(3) C(21) 125.0(3) yes
N(4) N(3) C(21) 108.7(4) yes
Rh(4) N(4) N(3) 126.4(3) yes
Rh(4) N(4) C(23) 124.7(4) yes
N(3) N(4) C(23) 108.7(4) yes
Rh(1) C(1) Rh(2) 111.0(2) yes
Rh(1) C(1) Rh(3) 82.8(2) yes
Rh(1) C(1) Rh(4) 82.0(2) yes
Rh(1) C(1) C(2) 145.4(4) yes
Rh(2) C(1) Rh(3) 82.0(1) yes
Rh(2) C(1) Rh(4) 163.2(2) yes
Rh(2) C(1) C(2) 78.0(3) yes
Rh(3) C(1) Rh(4) 111.1(2) yes
Rh(3) C(1) C(2) 131.8(4) yes
Rh(4) C(1) C(2) 85.2(3) yes
Rh(1) C(01) O(01) 170.6(4) yes
Rh(2) C(2) C(1) 71.2(3) yes
Rh(2) C(2) C(3) 113.9(4) yes
C(1) C(2) C(3) 172.3(5) yes
Rh(2) C(02) O(02) 176.6(5) yes
C(2) C(3) C(4) 121.5(5) yes
C(2) C(3) C(8) 120.4(5) yes
C(4) C(3) C(8) 118.0(5) yes
Rh(3) C(03) O(03) 172.8(5) yes
C(3) C(4) C(5) 120.9(6) yes
Rh(4) C(04) O(04) 175.6(7) yes
C(4) C(5) C(6) 121.4(7) yes
C(5) C(6) C(7) 118.0(7) yes
C(5) C(6) C(9) 121.0(8) yes
C(7) C(6) C(9) 121.0(8) yes
C(6) C(7) C(8) 122.3(7) yes
C(3) C(8) C(7) 119.4(6) yes
N(1) C(11) C(12) 108.9(4) yes
N(1) C(11) C(14) 117.5(4) yes
C(12) C(11) C(14) 133.6(4) yes
C(11) C(12) C(13) 105.2(4) yes
N(2) C(13) C(12) 108.8(4) yes
N(2) C(13) C(15) 117.7(4) yes
C(12) C(13) C(15) 133.0(4) yes
P(1) C(14) C(11) 107.8(3) yes
P(2) C(15) C(13) 108.2(3) yes
N(3) C(21) C(22) 108.4(4) yes
N(3) C(21) C(24) 116.9(4) yes
C(22) C(21) C(24) 134.6(4) yes
C(21) C(22) C(23) 105.7(4) yes
N(4) C(23) C(22) 108.5(5) yes
N(4) C(23) C(25) 117.5(5) yes
C(22) C(23) C(25) 134.1(5) yes
P(3) C(24) C(21) 106.5(3) yes
P(4) C(25) C(23) 110.1(4) yes
P(1) C(31) C(32) 123.9(4) yes
P(1) C(31) C(36) 117.6(4) yes
C(32) C(31) C(36) 118.3(5) yes
C(31) C(32) C(33) 120.1(6) yes
C(32) C(33) C(34) 120.2(6) yes
C(33) C(34) C(35) 120.1(6) yes
C(34) C(35) C(36) 120.1(6) yes
C(31) C(36) C(35) 121.1(6) yes
P(1) C(41) C(42) 121.1(4) yes
P(1) C(41) C(46) 120.0(4) yes
C(42) C(41) C(46) 118.8(5) yes
C(41) C(42) C(43) 120.6(5) yes
C(42) C(43) C(44) 119.9(5) yes
C(43) C(44) C(45) 120.3(6) yes
C(44) C(45) C(46) 120.5(6) yes
C(41) C(46) C(45) 119.8(5) yes
P(2) C(51) C(52) 125.1(5) yes
P(2) C(51) C(56) 116.5(4) yes
C(52) C(51) C(56) 118.4(6) yes
C(51) C(52) C(53) 121.3(6) yes
C(52) C(53) C(54) 119.9(7) yes
C(53) C(54) C(55) 119.6(7) yes
C(54) C(55) C(56) 121.4(7) yes
C(51) C(56) C(55) 119.2(6) yes
P(2) C(61) C(62) 121.4(5) yes
P(2) C(61) C(66) 120.1(4) yes
C(62) C(61) C(66) 118.2(5) yes
C(61) C(62) C(63) 120.7(7) yes
C(62) C(63) C(64) 119.8(8) yes
C(63) C(64) C(65) 119.7(7) yes
C(64) C(65) C(66) 121.2(6) yes
C(61) C(66) C(65) 120.3(6) yes
P(3) C(71) C(72) 120.7(4) yes
P(3) C(71) C(76) 121.1(4) yes
C(72) C(71) C(76) 118.2(5) yes
C(71) C(72) C(73) 121.4(5) yes
C(72) C(73) C(74) 120.1(6) yes
C(73) C(74) C(75) 119.9(6) yes
C(74) C(75) C(76) 120.4(6) yes
C(71) C(76) C(75) 120.0(6) yes
P(3) C(81) C(82) 123.5(4) yes
P(3) C(81) C(86) 117.1(4) yes
C(82) C(81) C(86) 119.3(5) yes
C(81) C(82) C(83) 119.3(6) yes
C(82) C(83) C(84) 119.7(6) yes
C(83) C(84) C(85) 121.4(6) yes
C(84) C(85) C(86) 119.8(6) yes
C(81) C(86) C(85) 120.6(5) yes
P(4) C(91) C(92) 120.7(4) yes
P(4) C(91) C(96) 119.9(5) yes
C(92) C(91) C(96) 119.2(6) yes
C(91) C(92) C(93) 120.2(6) yes
C(92) C(93) C(94) 121.0(7) yes
C(93) C(94) C(95) 119.3(8) yes
C(94) C(95) C(96) 120.6(7) yes
C(91) C(96) C(95) 119.6(6) yes
P(4) C(101) C(102) 119.4(4) yes
P(4) C(101) C(106) 122.4(4) yes
C(102) C(101) C(106) 118.1(6) yes
C(101) C(102) C(103) 120.1(6) yes
C(102) C(103) C(104) 120.5(6) yes
C(103) C(104) C(105) 119.8(7) yes
C(104) C(105) C(106) 120.5(7) yes
C(101) C(106) C(105) 120.9(6) yes
C(112) C(111) C(116) 113.8(5) yes
C(112) C(111) B(1) 120.9(5) yes
C(116) C(111) B(1) 125.4(5) yes
C(111) C(112) C(113) 123.2(6) yes
C(112) C(113) C(114) 120.1(6) yes
C(113) C(114) C(115) 118.7(6) yes
C(114) C(115) C(116) 120.4(6) yes
C(111) C(116) C(115) 123.6(5) yes
C(122) C(121) C(126) 116.1(5) yes
C(122) C(121) B(1) 124.6(5) yes
C(126) C(121) B(1) 119.2(5) yes
C(121) C(122) C(123) 123.3(6) yes
C(122) C(123) C(124) 119.7(6) yes
C(123) C(124) C(125) 119.2(6) yes
C(124) C(125) C(126) 119.8(6) yes
C(121) C(126) C(125) 122.0(6) yes
C(132) C(131) C(136) 115.7(6) yes
C(132) C(131) B(1) 125.2(5) yes
C(136) C(131) B(1) 119.2(6) yes
C(131) C(132) C(133) 123.6(7) yes
C(132) C(133) C(134) 118.7(8) yes
C(133) C(134) C(135) 121.2(8) yes
C(134) C(135) C(136) 118.9(8) yes
C(131) C(136) C(135) 121.8(7) yes
C(142) C(141) C(146) 113.6(5) yes
C(142) C(141) B(1) 120.7(5) yes
C(146) C(141) B(1) 125.7(5) yes
C(141) C(142) C(143) 122.8(6) yes
C(142) C(143) C(144) 120.6(7) yes
C(143) C(144) C(145) 118.6(7) yes
C(144) C(145) C(146) 119.9(6) yes
C(141) C(146) C(145) 124.6(6) yes
C(111) B(1) C(121) 111.8(5) yes
C(111) B(1) C(131) 107.3(5) yes
C(111) B(1) C(141) 112.2(4) yes
C(121) B(1) C(131) 108.9(4) yes
C(121) B(1) C(141) 106.4(5) yes
C(131) B(1) C(141) 110.3(5) yes

loop_
_geom_bond_atom_site_label_1
_geom_bond_atom_site_label_2
_geom_bond_distance
_geom_bond_publ_flag
Rh(1) Rh(3) 2.8925(4) yes
Rh(1) Rh(4) 2.9474(5) yes
Rh(1) P(1) 2.264(1) yes
Rh(1) N(1) 2.062(4) yes
Rh(1) C(1) 2.151(4) yes
Rh(1) C(01) 1.846(5) yes
Rh(2) Rh(3) 2.9732(5) yes
Rh(2) P(2) 2.235(1) yes
Rh(2) N(2) 2.042(4) yes
Rh(2) C(1) 2.309(4) yes
Rh(2) C(2) 2.386(5) yes
Rh(2) C(02) 1.844(5) yes
Rh(3) P(3) 2.237(1) yes
Rh(3) N(3) 2.059(4) yes
Rh(3) C(1) 2.223(4) yes
Rh(3) C(03) 1.847(5) yes
Rh(4) P(4) 2.218(1) yes
Rh(4) N(4) 2.052(4) yes
Rh(4) C(1) 2.335(4) yes
Rh(4) C(04) 1.854(7) yes
P(1) C(14) 1.857(5) yes
P(1) C(31) 1.830(5) yes
P(1) C(41) 1.811(5) yes
P(2) C(15) 1.859(5) yes
P(2) C(51) 1.823(6) yes
P(2) C(61) 1.815(6) yes
P(3) C(24) 1.870(5) yes
P(3) C(71) 1.813(5) yes
P(3) C(81) 1.818(5) yes
P(4) C(25) 1.850(6) yes
P(4) C(91) 1.824(6) yes
P(4) C(101) 1.822(6) yes
O(01) C(01) 1.152(6) yes
O(02) C(02) 1.138(7) yes
O(03) C(03) 1.146(6) yes
O(04) C(04) 1.118(8) yes
N(1) N(2) 1.354(6) yes
N(1) C(11) 1.349(5) yes
N(2) C(13) 1.351(6) yes
N(3) N(4) 1.350(6) yes
N(3) C(21) 1.347(6) yes
N(4) C(23) 1.348(6) yes
C(1) C(2) 1.249(7) yes
C(2) C(3) 1.441(7) yes
C(3) C(4) 1.386(8) yes
C(3) C(8) 1.399(8) yes
C(4) C(5) 1.38(1) yes
C(5) C(6) 1.37(1) yes
C(6) C(7) 1.37(1) yes
C(6) C(9) 1.51(1) yes
C(7) C(8) 1.382(10) yes
C(11) C(12) 1.390(7) yes
C(11) C(14) 1.480(7) yes
C(12) C(13) 1.395(7) yes
C(13) C(15) 1.507(8) yes
C(21) C(22) 1.391(7) yes
C(21) C(24) 1.492(8) yes
C(22) C(23) 1.387(8) yes
C(23) C(25) 1.491(8) yes
C(31) C(32) 1.387(8) yes
C(31) C(36) 1.386(8) yes
C(32) C(33) 1.402(9) yes
C(33) C(34) 1.37(1) yes
C(34) C(35) 1.365(10) yes
C(35) C(36) 1.389(9) yes
C(41) C(42) 1.398(7) yes
C(41) C(46) 1.401(7) yes
C(42) C(43) 1.394(8) yes
C(43) C(44) 1.366(8) yes
C(44) C(45) 1.391(9) yes
C(45) C(46) 1.384(9) yes
C(51) C(52) 1.369(8) yes
C(51) C(56) 1.406(9) yes
C(52) C(53) 1.38(1) yes
C(53) C(54) 1.38(1) yes
C(54) C(55) 1.35(1) yes
C(55) C(56) 1.39(1) yes
C(61) C(62) 1.389(9) yes
C(61) C(66) 1.395(8) yes
C(62) C(63) 1.39(1) yes
C(63) C(64) 1.39(1) yes
C(64) C(65) 1.35(1) yes
C(65) C(66) 1.388(9) yes
C(71) C(72) 1.394(8) yes
C(71) C(76) 1.395(8) yes
C(72) C(73) 1.384(9) yes
C(73) C(74) 1.365(9) yes
C(74) C(75) 1.388(10) yes
C(75) C(76) 1.394(9) yes
C(81) C(82) 1.400(8) yes
C(81) C(86) 1.389(8) yes
C(82) C(83) 1.415(9) yes
C(83) C(84) 1.38(1) yes
C(84) C(85) 1.360(10) yes
C(85) C(86) 1.399(8) yes
C(91) C(92) 1.377(9) yes
C(91) C(96) 1.386(8) yes
C(92) C(93) 1.39(1) yes
C(93) C(94) 1.36(1) yes
C(94) C(95) 1.38(1) yes
C(95) C(96) 1.40(1) yes
C(101) C(102) 1.386(8) yes
C(101) C(106) 1.377(9) yes
C(102) C(103) 1.394(10) yes
C(103) C(104) 1.368(10) yes
C(104) C(105) 1.35(1) yes
C(105) C(106) 1.39(1) yes
C(111) C(112) 1.417(8) yes
C(111) C(116) 1.404(8) yes
C(111) B(1) 1.630(8) yes
C(112) C(113) 1.394(9) yes
C(113) C(114) 1.39(1) yes
C(114) C(115) 1.373(10) yes
C(115) C(116) 1.397(9) yes
C(121) C(122) 1.383(8) yes
C(121) C(126) 1.398(8) yes
C(121) B(1) 1.647(8) yes
C(122) C(123) 1.388(9) yes
C(123) C(124) 1.40(1) yes
C(124) C(125) 1.37(1) yes
C(125) C(126) 1.421(10) yes
C(131) C(132) 1.404(10) yes
C(131) C(136) 1.397(10) yes
C(131) B(1) 1.654(9) yes
C(132) C(133) 1.38(1) yes
C(133) C(134) 1.36(1) yes
C(134) C(135) 1.39(2) yes
C(135) C(136) 1.41(1) yes
C(141) C(142) 1.404(8) yes
C(141) C(146) 1.402(8) yes
C(141) B(1) 1.632(8) yes
C(142) C(143) 1.408(10) yes
C(143) C(144) 1.39(1) yes
C(144) C(145) 1.37(1) yes
C(145) C(146) 1.394(9) yes

loop_
_geom_contact_atom_site_label_1
_geom_contact_atom_site_label_2
_geom_contact_distance
_geom_contact_site_symmetry_2
Rh(1) Rh(3) 2.8925(4) .
Rh(1) Rh(4) 2.9474(5) .
Rh(2) Rh(3) 2.9732(5) .
O(02) C(133) 3.222(10) 1_554
O(02) C(15) 3.438(6) 4_555
O(02) C(12) 3.443(6) 4_555
O(02) C(134) 3.44(1) 1_554
O(04) C(105) 3.42(1) 3_565
O(04) C(6) 3.54(1) 3_565
C(12) C(86) 3.573(7) 4_455
C(14) C(84) 3.570(8) 4_455
C(32) C(82) 3.529(8) 4_455
C(32) C(123) 3.573(9) 4_455
C(32) C(83) 3.597(9) 4_455
C(33) C(123) 3.46(1) 4_455
C(42) C(146) 3.581(8) 2_456
C(46) C(95) 3.544(10) 3_566
C(53) C(145) 3.51(1) 1_554
C(65) C(112) 3.510(9) 1_554
C(84) C(126) 3.564(9) 3_556
